data_2206236
loop_
_publ_author_name
'Hempel, Andrew'
'Camerman, Norman'
'Camerman, Arthur'
'Mastropaolo, Donald'

_publ_section_title
;
 2-(Acetylamino)-<i>N</i>-benzyl-2-(ethylsulfinyl)acetamide: structural
 basis for lack of anticonvulsant activity
;
_journal_issue 7
_journal_name_full 'Acta Crystallographica Section E'
_journal_page_first o2120
_journal_page_last o2122
_journal_paper_doi 10.1107/S1600536805018258
_journal_volume 61
_journal_year 2005
_chemical_formula_iupac 'C13 H18 N2 O3 S'
_chemical_formula_moiety 'C13 H18 N2 O3 S'
_chemical_formula_sum 'C13 H18 N2 O3 S'
_chemical_formula_weight 282.35
_chemical_name_systematic
;
2-(acetylamino)-N-benzyl-2-(ethylsulfinyl)acetamide
;
_space_group_IT_number 2
_space_group_name_Hall '-P 1'
_symmetry_cell_setting triclinic
_symmetry_space_group_name_Hall '-P 1'
_symmetry_space_group_name_H-M 'P -1'
_atom_sites_solution_hydrogens geom
_atom_sites_solution_primary direct
_atom_sites_solution_secondary difmap
_audit_creation_method SHELXL97
_cell_angle_alpha 78.70(3)
_cell_angle_beta 73.88(3)
_cell_angle_gamma 87.45(3)
_cell_formula_units_Z 4
_cell_length_a 10.114(2)
_cell_length_b 10.260(2)
_cell_length_c 15.126(3)
_cell_measurement_reflns_used 32
_cell_measurement_temperature 294(2)
_cell_measurement_theta_max 38
_cell_measurement_theta_min 16
_cell_volume 1478.6(6)
_computing_cell_refinement 'Picker Manual'
_computing_data_collection 'Picker Manual (Picker, 1967)'
_computing_data_reduction 'DATRDN (Stewart, 1976)'
_computing_molecular_graphics 'ORTEP-3 for Windows (Farrugia, 1997) and PLATON (Spek, 2003)'
_computing_publication_material SHELXL97
_computing_structure_refinement 'SHELXL97 (Sheldrick, 1997)'
_computing_structure_solution 'SHELXS97 (Sheldrick, 1997)'
_diffrn_ambient_temperature 294(2)
_diffrn_measured_fraction_theta_full 1.000
_diffrn_measured_fraction_theta_max 1.000
_diffrn_measurement_device_type 'Picker FACS-1 four-circle'
_diffrn_measurement_method \q/2\q
_diffrn_radiation_monochromator 'Ni filtered radiation'
_diffrn_radiation_source 'fine-focus sealed tube'
_diffrn_radiation_type CuK\a
_diffrn_radiation_wavelength 1.54178
_diffrn_reflns_av_R_equivalents 0.0000
_diffrn_reflns_av_sigmaI/netI 5.0206
_diffrn_reflns_limit_h_max 0
_diffrn_reflns_limit_h_min -10
_diffrn_reflns_limit_k_max 10
_diffrn_reflns_limit_k_min -10
_diffrn_reflns_limit_l_max 14
_diffrn_reflns_limit_l_min -15
_diffrn_reflns_number 3030
_diffrn_reflns_theta_full 49.99
_diffrn_reflns_theta_max 49.99
_diffrn_reflns_theta_min 3.10
_diffrn_standards_decay_% 3.4
_diffrn_standards_interval_count 100
_diffrn_standards_number 3
_exptl_absorpt_coefficient_mu 2.004
_exptl_absorpt_correction_T_max 0.833
_exptl_absorpt_correction_T_min 0.765
_exptl_absorpt_correction_type psi-scan
_exptl_absorpt_process_details '(North <i>et al.</i>, 1968)'
_exptl_crystal_colour colorless
_exptl_crystal_density_diffrn 1.268
_exptl_crystal_density_method 'not measured'
_exptl_crystal_description prism
_exptl_crystal_F_000 600
_exptl_crystal_size_max 0.31
_exptl_crystal_size_mid 0.11
_exptl_crystal_size_min 0.09
_refine_diff_density_max 0.341
_refine_diff_density_min -0.306
_refine_ls_extinction_method none
_refine_ls_goodness_of_fit_ref 1.035
_refine_ls_hydrogen_treatment constr
_refine_ls_matrix_type full
_refine_ls_number_parameters 350
_refine_ls_number_reflns 3030
_refine_ls_number_restraints 0
_refine_ls_restrained_S_all 1.035
_refine_ls_R_factor_all 0.1229
_refine_ls_R_factor_gt 0.0771
_refine_ls_shift/su_max 0.001
_refine_ls_shift/su_mean 0.000
_refine_ls_structure_factor_coef Fsqd
_refine_ls_weighting_details 'calc w = 1/[\s^2^(Fo^2^)+(0.063P)^2^+2.4793P] where P=(Fo^2^+2Fc^2^)/3'
_refine_ls_weighting_scheme calc
_refine_ls_wR_factor_gt 0.1738
_refine_ls_wR_factor_ref 0.1876
_reflns_number_gt 2057
_reflns_number_total 3030
_reflns_threshold_expression I>2\s(I)
_cod_data_source_file lh6443.cif
_cod_data_source_block I
_cod_depositor_comments
;
The following automatic conversions were performed:
'_symmetry_cell_setting' value 'Triclinic' changed to 'triclinic'
according to '/home/saulius/struct/CIF-dictionaries/cif_core.dic'
dictionary named 'cif_core.dic' version 2.4.1 from 2010-06-29.

Automatic conversion script
Id: cif_fix_enum 1527 2010-12-29 10:47:43Z saulius 

The following automatic conversions were performed:

'_symmetry_cell_setting' value 'Triclinic' changed to 'triclinic'
according to /home/saulius/struct/CIF-dictionaries/cif_core.dic
dictionary named 'cif_core.dic' version 2.4.1 from 2010-06-29.

Automatic conversion script
Id: cif_fix_values 1715 2011-07-08 13:25:40Z adriana 
;
_cod_database_code 2206236
_cod_database_fobs_code 2206236

loop_
_symmetry_equiv_pos_as_xyz
'x, y, z'
'-x, -y, -z'

loop_
_atom_site_label
_atom_site_fract_x
_atom_site_fract_y
_atom_site_fract_z
_atom_site_U_iso_or_equiv
_atom_site_adp_type
_atom_site_calc_flag
_atom_site_refinement_flags
_atom_site_occupancy
_atom_site_type_symbol
C1A 0.8854(8) 0.3220(8) 1.0548(7) 0.090(2) Uani d . 1 C
H1A 0.8612 0.3943 1.0149 0.121(8) Uiso calc R 1 H
C2A 0.9390(11) 0.3417(11) 1.1256(9) 0.117(3) Uani d . 1 C
H2A 0.9521 0.4280 1.1323 0.121(8) Uiso calc R 1 H
C3A 0.9724(10) 0.2406(16) 1.1842(7) 0.117(3) Uani d . 1 C
H3A 1.0059 0.2557 1.2327 0.121(8) Uiso calc R 1 H
C4A 0.9570(9) 0.1134(12) 1.1728(7) 0.109(3) Uani d . 1 C
H4A 0.9822 0.0415 1.2125 0.121(8) Uiso calc R 1 H
C5A 0.9039(7) 0.0929(8) 1.1019(6) 0.081(2) Uani d . 1 C
H5A 0.8928 0.0066 1.0942 0.121(8) Uiso calc R 1 H
C6A 0.8680(6) 0.1967(7) 1.0435(5) 0.0614(18) Uani d . 1 C
C7A 0.8085(7) 0.1755(8) 0.9657(6) 0.085(2) Uani d . 1 C
H7A1 0.8222 0.0835 0.9585 0.082(7) Uiso calc R 1 H
H7A2 0.7101 0.1903 0.9844 0.082(7) Uiso calc R 1 H
N8A 0.8668(5) 0.2597(6) 0.8766(4) 0.0766(17) Uani d . 1 N
H8A 0.9545 0.2721 0.8590 0.121(8) Uiso calc R 1 H
C9A 0.7947(7) 0.3196(6) 0.8197(5) 0.0632(18) Uani d . 1 C
C10A 0.8772(6) 0.3981(7) 0.7293(4) 0.0632(18) Uani d . 1 C
H10A 0.9518 0.4423 0.7422 0.082(7) Uiso calc R 1 H
N11A 0.8005(5) 0.4981(5) 0.6867(4) 0.0703(16) Uani d . 1 N
H11A 0.7144 0.4849 0.6942 0.121(8) Uiso calc R 1 H
C12A 0.8606(9) 0.6145(8) 0.6342(5) 0.079(2) Uani d . 1 C
C13A 0.7693(9) 0.7113(8) 0.5931(6) 0.104(3) Uani d . 1 C
H13A 0.8141 0.7445 0.5282 0.142(10) Uiso calc R 1 H
H13B 0.7503 0.7838 0.6262 0.142(10) Uiso calc R 1 H
H13C 0.6845 0.6678 0.5984 0.142(10) Uiso calc R 1 H
O14A 0.6685(4) 0.3083(5) 0.8372(3) 0.0811(14) Uani d . 1 O
S15A 0.95709(17) 0.29148(19) 0.64263(14) 0.0762(6) Uani d . 1 S
O16A 1.0413(5) 0.1942(5) 0.6871(4) 0.1002(17) Uani d . 1 O
C17A 0.8100(6) 0.2014(7) 0.6422(6) 0.084(2) Uani d . 1 C
H17A 0.7630 0.1585 0.7056 0.082(7) Uiso calc R 1 H
H17B 0.7464 0.2621 0.6180 0.082(7) Uiso calc R 1 H
C18A 0.8548(8) 0.0990(8) 0.5821(6) 0.108(3) Uani d . 1 C
H18A 0.9053 0.1415 0.5202 0.142(10) Uiso calc R 1 H
H18B 0.7754 0.0544 0.5789 0.142(10) Uiso calc R 1 H
H18C 0.9126 0.0356 0.6088 0.142(10) Uiso calc R 1 H
O19A 0.9815(6) 0.6365(6) 0.6237(4) 0.115(2) Uani d . 1 O
C1B 0.3840(9) 0.1414(11) 1.0628(8) 0.105(3) Uani d . 1 C
H1B 0.3572 0.0895 1.0267 0.121(8) Uiso calc R 1 H
C2B 0.4428(16) 0.0841(13) 1.1310(11) 0.160(6) Uani d . 1 C
H2B 0.4521 -0.0078 1.1423 0.121(8) Uiso calc R 1 H
C3B 0.4875(15) 0.153(2) 1.1821(9) 0.181(9) Uani d . 1 C
H3B 0.5269 0.1115 1.2288 0.121(8) Uiso calc R 1 H
C4B 0.4745(11) 0.2862(16) 1.1650(8) 0.129(4) Uani d . 1 C
H4B 0.5078 0.3373 1.1987 0.121(8) Uiso calc R 1 H
C5B 0.4123(8) 0.3470(8) 1.0978(6) 0.091(2) Uani d . 1 C
H5B 0.4026 0.4388 1.0864 0.121(8) Uiso calc R 1 H
C6B 0.3647(6) 0.2714(8) 1.0477(5) 0.0657(19) Uani d . 1 C
C7B 0.2996(8) 0.3370(10) 0.9737(6) 0.108(3) Uani d . 1 C
H7B1 0.2039 0.3091 0.9920 0.082(7) Uiso calc R 1 H
H7B2 0.3017 0.4324 0.9698 0.082(7) Uiso calc R 1 H
N8B 0.3653(5) 0.3079(6) 0.8821(4) 0.0818(18) Uani d . 1 N
H8B 0.4537 0.3055 0.8645 0.121(8) Uiso calc R 1 H
C9B 0.2966(7) 0.2846(6) 0.8235(5) 0.0572(17) Uani d . 1 C
C10B 0.3866(6) 0.2633(6) 0.7307(4) 0.0606(17) Uani d . 1 C
H10B 0.4691 0.2167 0.7414 0.082(7) Uiso calc R 1 H
N11B 0.3201(5) 0.1823(5) 0.6873(4) 0.0675(15) Uani d . 1 N
H11B 0.2322 0.1857 0.6968 0.121(8) Uiso calc R 1 H
C12B 0.3940(8) 0.1012(7) 0.6316(5) 0.0671(19) Uani d . 1 C
C13B 0.3136(7) 0.0177(7) 0.5949(6) 0.090(2) Uani d . 1 C
H13D 0.3549 0.0227 0.5290 0.142(10) Uiso calc R 1 H
H13E 0.2208 0.0492 0.6049 0.142(10) Uiso calc R 1 H
H13F 0.3131 -0.0729 0.6270 0.142(10) Uiso calc R 1 H
O14B 0.1714(4) 0.2816(5) 0.8416(3) 0.0761(14) Uani d . 1 O
S15B 0.44232(18) 0.42175(19) 0.64779(15) 0.0838(7) Uani d . 1 S
O16B 0.5218(5) 0.4936(5) 0.6899(5) 0.133(2) Uani d . 1 O
C17B 0.2847(7) 0.5059(7) 0.6527(6) 0.085(2) Uani d . 1 C
H17C 0.2279 0.4590 0.6267 0.082(7) Uiso calc R 1 H
H17D 0.2359 0.5070 0.7175 0.082(7) Uiso calc R 1 H
C18B 0.3092(8) 0.6442(9) 0.5993(7) 0.121(3) Uani d . 1 C
H18D 0.3665 0.6902 0.6245 0.142(10) Uiso calc R 1 H
H18E 0.2228 0.6890 0.6042 0.142(10) Uiso calc R 1 H
H18F 0.3542 0.6430 0.5346 0.142(10) Uiso calc R 1 H
O19B 0.5192(5) 0.0977(5) 0.6165(4) 0.0934(17) Uani d . 1 O

loop_
_atom_site_aniso_label
_atom_site_aniso_U_11
_atom_site_aniso_U_22
_atom_site_aniso_U_33
_atom_site_aniso_U_12
_atom_site_aniso_U_13
_atom_site_aniso_U_23
C1A 0.085(6) 0.074(6) 0.095(7) 0.009(4) -0.004(5) -0.013(5)
C2A 0.131(9) 0.106(8) 0.100(9) -0.025(7) 0.003(7) -0.035(7)
C3A 0.110(7) 0.177(12) 0.060(7) -0.035(8) -0.011(5) -0.028(8)
C4A 0.096(7) 0.139(10) 0.082(7) 0.005(6) -0.031(5) 0.007(6)
C5A 0.074(5) 0.079(6) 0.080(6) 0.007(4) -0.014(5) 0.000(5)
C6A 0.043(4) 0.062(5) 0.071(5) -0.002(3) -0.010(4) 0.001(4)
C7A 0.058(4) 0.099(6) 0.096(7) -0.005(4) -0.026(5) -0.002(5)
N8A 0.046(3) 0.107(5) 0.072(4) -0.012(3) -0.018(3) 0.000(4)
C9A 0.051(5) 0.072(5) 0.075(5) 0.004(4) -0.022(4) -0.028(4)
C10A 0.044(4) 0.082(5) 0.061(5) -0.010(4) -0.007(4) -0.017(4)
N11A 0.059(3) 0.062(4) 0.087(4) -0.003(3) -0.022(3) -0.004(3)
C12A 0.080(6) 0.082(6) 0.075(6) 0.001(5) -0.021(5) -0.015(5)
C13A 0.103(6) 0.087(6) 0.116(7) -0.006(5) -0.033(6) 0.001(5)
O14A 0.032(3) 0.115(4) 0.094(4) -0.001(2) -0.016(2) -0.014(3)
S15A 0.0471(10) 0.0989(15) 0.0872(15) -0.0006(9) -0.0152(10) -0.0327(11)
O16A 0.064(3) 0.119(4) 0.146(5) 0.031(3) -0.060(3) -0.055(4)
C17A 0.046(4) 0.114(6) 0.115(6) 0.009(4) -0.035(4) -0.054(5)
C18A 0.075(5) 0.116(7) 0.161(9) 0.014(5) -0.048(6) -0.076(7)
O19A 0.069(4) 0.138(5) 0.129(5) -0.037(3) -0.026(3) 0.004(4)
C1B 0.110(7) 0.082(7) 0.120(9) -0.028(5) -0.012(6) -0.030(6)
C2B 0.204(15) 0.104(9) 0.116(12) 0.024(9) 0.011(10) 0.030(9)
C3B 0.162(12) 0.30(2) 0.063(8) 0.086(15) -0.035(8) -0.001(12)
C4B 0.099(8) 0.210(13) 0.092(9) -0.020(8) -0.031(6) -0.051(9)
C5B 0.097(6) 0.089(6) 0.095(7) -0.003(5) -0.028(5) -0.028(5)
C6B 0.048(4) 0.080(6) 0.081(5) 0.005(4) -0.021(4) -0.040(5)
C7B 0.069(5) 0.170(9) 0.111(7) 0.046(5) -0.039(5) -0.077(7)
N8B 0.044(3) 0.133(5) 0.080(4) 0.012(3) -0.019(3) -0.046(4)
C9B 0.042(4) 0.071(4) 0.064(5) -0.003(3) -0.019(4) -0.017(3)
C10B 0.051(4) 0.068(4) 0.059(5) 0.005(3) -0.010(4) -0.011(4)
N11B 0.053(3) 0.078(4) 0.080(4) 0.004(3) -0.019(3) -0.033(3)
C12B 0.067(5) 0.072(5) 0.072(5) 0.006(4) -0.032(4) -0.019(4)
C13B 0.084(5) 0.090(5) 0.113(7) 0.016(4) -0.037(5) -0.049(5)
O14B 0.030(3) 0.117(4) 0.085(3) -0.003(2) -0.015(2) -0.030(3)
S15B 0.0497(11) 0.0825(14) 0.1080(17) 0.0001(9) -0.0115(10) -0.0063(11)
O16B 0.085(4) 0.103(4) 0.225(7) -0.020(3) -0.089(5) 0.008(4)
C17B 0.051(4) 0.079(5) 0.118(7) 0.004(4) -0.026(4) 0.002(5)
C18B 0.074(5) 0.109(7) 0.160(9) 0.015(5) -0.026(6) 0.011(7)
O19B 0.052(3) 0.126(4) 0.111(4) 0.012(3) -0.017(3) -0.054(3)

loop_
_atom_type_symbol
_atom_type_description
_atom_type_scat_dispersion_real
_atom_type_scat_dispersion_imag
_atom_type_scat_source
C C 0.0181 0.0091 'International Tables Vol C Tables 4.2.6.8 and 6.1.1.4'
H H 0.0000 0.0000 'International Tables Vol C Tables 4.2.6.8 and 6.1.1.4'
N N 0.0311 0.0180 'International Tables Vol C Tables 4.2.6.8 and 6.1.1.4'
O O 0.0492 0.0322 'International Tables Vol C Tables 4.2.6.8 and 6.1.1.4'
S S 0.3331 0.5567 'International Tables Vol C Tables 4.2.6.8 and 6.1.1.4'

loop_
_geom_angle_atom_site_label_1
_geom_angle_atom_site_label_2
_geom_angle_atom_site_label_3
_geom_angle
C6A C1A C2A 119.8(8)
C6A C1A H1A 120.1
C2A C1A H1A 120.1
C3A C2A C1A 121.4(10)
C3A C2A H2A 119.3
C1A C2A H2A 119.3
C2A C3A C4A 119.4(10)
C2A C3A H3A 120.3
C4A C3A H3A 120.3
C3A C4A C5A 119.5(9)
C3A C4A H4A 120.3
C5A C4A H4A 120.3
C6A C5A C4A 120.6(8)
C6A C5A H5A 119.7
C4A C5A H5A 119.7
C5A C6A C1A 119.3(8)
C5A C6A C7A 121.1(7)
C1A C6A C7A 119.5(7)
N8A C7A C6A 114.6(6)
N8A C7A H7A1 108.6
C6A C7A H7A1 108.6
N8A C7A H7A2 108.6
C6A C7A H7A2 108.6
H7A1 C7A H7A2 107.6
C9A N8A C7A 124.5(6)
C9A N8A H8A 117.8
C7A N8A H8A 117.8
O14A C9A N8A 123.4(7)
O14A C9A C10A 121.3(6)
N8A C9A C10A 115.2(6)
N11A C10A C9A 113.4(5)
N11A C10A S15A 108.1(4)
C9A C10A S15A 112.4(5)
N11A C10A H10A 107.6
C9A C10A H10A 107.6
S15A C10A H10A 107.6
C12A N11A C10A 121.3(6)
C12A N11A H11A 119.3
C10A N11A H11A 119.3
O19A C12A N11A 120.7(7)
O19A C12A C13A 123.1(8)
N11A C12A C13A 116.2(7)
C12A C13A H13A 109.5
C12A C13A H13B 109.5
H13A C13A H13B 109.5
C12A C13A H13C 109.5
H13A C13A H13C 109.5
H13B C13A H13C 109.5
O16A S15A C17A 105.9(3)
O16A S15A C10A 106.5(3)
C17A S15A C10A 101.0(3)
C18A C17A S15A 109.5(5)
C18A C17A H17A 109.8
S15A C17A H17A 109.8
C18A C17A H17B 109.8
S15A C17A H17B 109.8
H17A C17A H17B 108.2
C17A C18A H18A 109.5
C17A C18A H18B 109.5
H18A C18A H18B 109.5
C17A C18A H18C 109.5
H18A C18A H18C 109.5
H18B C18A H18C 109.5
C6B C1B C2B 119.9(10)
C6B C1B H1B 120.1
C2B C1B H1B 120.1
C3B C2B C1B 122.4(14)
C3B C2B H2B 118.8
C1B C2B H2B 118.8
C4B C3B C2B 118.6(14)
C4B C3B H3B 120.7
C2B C3B H3B 120.7
C3B C4B C5B 120.3(12)
C3B C4B H4B 119.9
C5B C4B H4B 119.9
C4B C5B C6B 119.6(9)
C4B C5B H5B 120.2
C6B C5B H5B 120.2
C1B C6B C5B 119.2(8)
C1B C6B C7B 120.9(8)
C5B C6B C7B 119.8(8)
N8B C7B C6B 113.9(6)
N8B C7B H7B1 108.8
C6B C7B H7B1 108.8
N8B C7B H7B2 108.8
C6B C7B H7B2 108.8
H7B1 C7B H7B2 107.7
C9B N8B C7B 123.5(6)
C9B N8B H8B 118.3
C7B N8B H8B 118.3
O14B C9B N8B 124.3(6)
O14B C9B C10B 121.6(6)
N8B C9B C10B 114.0(6)
N11B C10B C9B 112.3(5)
N11B C10B S15B 108.5(4)
C9B C10B S15B 112.3(4)
N11B C10B H10B 107.9
C9B C10B H10B 107.9
S15B C10B H10B 107.9
C12B N11B C10B 120.9(5)
C12B N11B H11B 119.5
C10B N11B H11B 119.5
O19B C12B N11B 119.8(6)
O19B C12B C13B 124.2(7)
N11B C12B C13B 116.0(6)
C12B C13B H13D 109.5
C12B C13B H13E 109.5
H13D C13B H13E 109.5
C12B C13B H13F 109.5
H13D C13B H13F 109.5
H13E C13B H13F 109.5
O16B S15B C17B 107.3(4)
O16B S15B C10B 106.7(3)
C17B S15B C10B 102.3(3)
C18B C17B S15B 110.7(5)
C18B C17B H17C 109.5
S15B C17B H17C 109.5
C18B C17B H17D 109.5
S15B C17B H17D 109.5
H17C C17B H17D 108.1
C17B C18B H18D 109.5
C17B C18B H18E 109.5
H18D C18B H18E 109.5
C17B C18B H18F 109.5
H18D C18B H18F 109.5
H18E C18B H18F 109.5

loop_
_geom_bond_atom_site_label_1
_geom_bond_atom_site_label_2
_geom_bond_distance
C1A C6A 1.354(10)
C1A C2A 1.379(12)
C1A H1A 0.9300
C2A C3A 1.323(13)
C2A H2A 0.9300
C3A C4A 1.372(13)
C3A H3A 0.9300
C4A C5A 1.379(11)
C4A H4A 0.9300
C5A C6A 1.349(9)
C5A H5A 0.9300
C6A C7A 1.516(9)
C7A N8A 1.436(8)
C7A H7A1 0.9700
C7A H7A2 0.9700
N8A C9A 1.324(8)
N8A H8A 0.8600
C9A O14A 1.236(7)
C9A C10A 1.485(9)
C10A N11A 1.421(8)
C10A S15A 1.860(6)
C10A H10A 0.9800
N11A C12A 1.359(9)
N11A H11A 0.8600
C12A O19A 1.214(8)
C12A C13A 1.492(10)
C13A H13A 0.9600
C13A H13B 0.9600
C13A H13C 0.9600
S15A O16A 1.467(5)
S15A C17A 1.788(6)
C17A C18A 1.495(9)
C17A H17A 0.9700
C17A H17B 0.9700
C18A H18A 0.9600
C18A H18B 0.9600
C18A H18C 0.9600
C1B C6B 1.323(11)
C1B C2B 1.356(15)
C1B H1B 0.9300
C2B C3B 1.327(18)
C2B H2B 0.9300
C3B C4B 1.338(18)
C3B H3B 0.9300
C4B C5B 1.375(13)
C4B H4B 0.9300
C5B C6B 1.368(10)
C5B H5B 0.9300
C6B C7B 1.488(10)
C7B N8B 1.443(9)
C7B H7B1 0.9700
C7B H7B2 0.9700
N8B C9B 1.328(7)
N8B H8B 0.8600
C9B O14B 1.219(7)
C9B C10B 1.497(8)
C10B N11B 1.444(8)
C10B S15B 1.850(6)
C10B H10B 0.9800
N11B C12B 1.352(8)
N11B H11B 0.8600
C12B O19B 1.223(7)
C12B C13B 1.486(9)
C13B H13D 0.9600
C13B H13E 0.9600
C13B H13F 0.9600
S15B O16B 1.455(6)
S15B C17B 1.769(6)
C17B C18B 1.484(10)
C17B H17C 0.9700
C17B H17D 0.9700
C18B H18D 0.9600
C18B H18E 0.9600
C18B H18F 0.9600

loop_
_geom_hbond_atom_site_label_D
_geom_hbond_atom_site_label_H
_geom_hbond_atom_site_label_A
_geom_hbond_site_symmetry_A
_geom_hbond_distance_DH
_geom_hbond_distance_HA
_geom_hbond_distance_DA
_geom_hbond_angle_DHA
N8A H8A O14B 1_655 0.86 2.14 2.988(7) 169
N8B H8B O14A 1 0.86 2.10 2.952(7) 173
N11A H11A O16B 1 0.86 1.96 2.808(7) 167
N11B H11B O16A 1_455 0.86 1.97 2.818(7) 167
C4A H4A O16A 2_757 0.93 2.57 3.442(12) 156
C4B H4B O16B 2_667 0.93 2.60 3.453(14) 153
C10A H10A O19A 1 0.98 2.37 2.723(8) 100
C13A H13C O16B 1 0.96 2.42 3.252(10) 145
C13B H13E O16A 1_455 0.96 2.51 3.351(8) 147
C18A H18B O19B 1 0.96 2.53 3.289(9) 136
C18B H18E O19A 1_455 0.96 2.45 3.235(10) 139
C7B H7B1 O14B 1 0.97 2.46 2.819(9) 102
C7A H7A2 O14A 1 0.97 2.45 2.821(9) 102

loop_
_geom_torsion_atom_site_label_1
_geom_torsion_atom_site_label_2
_geom_torsion_atom_site_label_3
_geom_torsion_atom_site_label_4
_geom_torsion
C6A C1A C2A C3A -1.0(14)
C1A C2A C3A C4A 1.8(15)
C2A C3A C4A C5A -1.5(14)
C3A C4A C5A C6A 0.4(12)
C4A C5A C6A C1A 0.4(10)
C4A C5A C6A C7A -179.5(7)
C2A C1A C6A C5A -0.1(11)
C2A C1A C6A C7A 179.7(7)
C5A C6A C7A N8A -134.4(7)
C1A C6A C7A N8A 45.7(9)
C6A C7A N8A C9A -137.7(7)
C7A N8A C9A O14A -0.6(11)
C7A N8A C9A C10A -177.7(6)
O14A C9A C10A N11A 25.2(9)
N8A C9A C10A N11A -157.6(6)
O14A C9A C10A S15A -97.7(6)
N8A C9A C10A S15A 79.5(6)
C9A C10A N11A C12A 147.9(6)
S15A C10A N11A C12A -86.9(7)
C10A N11A C12A O19A -1.2(11)
C10A N11A C12A C13A 179.8(6)
N11A C10A S15A O16A 176.9(4)
C9A C10A S15A O16A -57.2(5)
N11A C10A S15A C17A -72.7(5)
C9A C10A S15A C17A 53.2(6)
O16A S15A C17A C18A -63.9(7)
C10A S15A C17A C18A -174.7(6)
C6B C1B C2B C3B -2.6(19)
C1B C2B C3B C4B 0(2)
C2B C3B C4B C5B 2(2)
C3B C4B C5B C6B -0.3(16)
C2B C1B C6B C5B 3.8(13)
C2B C1B C6B C7B -179.6(9)
C4B C5B C6B C1B -2.4(12)
C4B C5B C6B C7B -179.1(8)
C1B C6B C7B N8B -53.9(11)
C5B C6B C7B N8B 122.7(8)
C6B C7B N8B C9B 139.6(7)
C7B N8B C9B O14B -2.1(11)
C7B N8B C9B C10B 177.3(7)
O14B C9B C10B N11B -26.9(8)
N8B C9B C10B N11B 153.6(6)
O14B C9B C10B S15B 95.6(6)
N8B C9B C10B S15B -83.8(6)
C9B C10B N11B C12B -148.5(6)
S15B C10B N11B C12B 86.9(6)
C10B N11B C12B O19B -1.1(10)
C10B N11B C12B C13B 176.8(6)
N11B C10B S15B O16B -173.8(4)
C9B C10B S15B O16B 61.6(5)
N11B C10B S15B C17B 73.7(5)
C9B C10B S15B C17B -50.9(6)
O16B S15B C17B C18B 60.7(7)
C10B S15B C17B C18B 172.8(6)

loop_
_cod_related_entry_id
_cod_related_entry_database
_cod_related_entry_code
1 ChemSpider 14052101
